data_7710017
loop_
_publ_author_name
'Kanzariya, Dashrathbhai B.'
'Khan, Tuhin S.'
'Das, Sourav'
'Lama, Prem'
'Bandyopadhyay, Rajib'
'Pal, Tapan K.'

_publ_section_title
;
 Highly regenerative, fast colorimetric response for organo-toxin and
 oxo-anions in an aqueous medium using a discrete luminescent Cd(ii)
 complex in a heterogeneous manner with theoretical revelation
;
_journal_name_full 'Dalton Transactions'
_journal_paper_doi 10.1039/D2DT00707J
_journal_year 2022
_chemical_formula_moiety 'C18 H12 N2 O2 Cd, 2 H2 O'
_chemical_formula_sum 'C18 H16 Cd N2 O4'
_chemical_formula_weight 436.73
_space_group_crystal_system monoclinic
_space_group_IT_number 14
_space_group_name_Hall '-P 2ybc'
_space_group_name_H-M_alt 'P 1 21/c 1'
_atom_sites_solution_hydrogens mixed
_atom_sites_solution_primary direct
_atom_sites_solution_secondary difmap
_audit_creation_method SHELXL-2018/3
_audit_update_record
;
2021-09-30 deposited with the CCDC.	2022-03-29 downloaded from the CCDC.
;
_cell_angle_alpha 90
_cell_angle_beta 108.258(3)
_cell_angle_gamma 90
_cell_formula_units_Z 2
_cell_length_a 13.6553(14)
_cell_length_b 5.3152(6)
_cell_length_c 11.4050(12)
_cell_measurement_reflns_used 999
_cell_measurement_temperature 298(2)
_cell_measurement_theta_max 25.00
_cell_measurement_theta_min 3.142
_cell_volume 786.11(15)
_computing_cell_refinement 'Bruker SAINT'
_computing_data_collection 'Bruker APEX3'
_computing_data_reduction 'Bruker SAINT'
_computing_structure_refinement 'SHELXL-2018/3 (Sheldrick, 2018)'
_computing_structure_solution 'SHELXL-2018/2 (Sheldrick, 2018)'
_diffrn_ambient_temperature 298(2)
_diffrn_measured_fraction_theta_full 0.999
_diffrn_measured_fraction_theta_max 0.999
_diffrn_measurement_device_type 'Bruker APEX-II detector'
_diffrn_measurement_method '\f and \w scans'
_diffrn_radiation_type MoK\a
_diffrn_radiation_wavelength 0.71073
_diffrn_reflns_av_R_equivalents 0.0635
_diffrn_reflns_av_unetI/netI 0.0401
_diffrn_reflns_Laue_measured_fraction_full 0.999
_diffrn_reflns_Laue_measured_fraction_max 0.999
_diffrn_reflns_limit_h_max 16
_diffrn_reflns_limit_h_min -16
_diffrn_reflns_limit_k_max 6
_diffrn_reflns_limit_k_min -6
_diffrn_reflns_limit_l_max 13
_diffrn_reflns_limit_l_min -13
_diffrn_reflns_number 8851
_diffrn_reflns_point_group_measured_fraction_full 0.999
_diffrn_reflns_point_group_measured_fraction_max 0.999
_diffrn_reflns_theta_full 24.996
_diffrn_reflns_theta_max 24.996
_diffrn_reflns_theta_min 3.142
_exptl_absorpt_coefficient_mu 1.416
_exptl_absorpt_correction_T_max 0.848
_exptl_absorpt_correction_T_min 0.718
_exptl_absorpt_correction_type multi-scan
_exptl_absorpt_process_details SADABS
_exptl_crystal_colour yellow
_exptl_crystal_density_diffrn 1.845
_exptl_crystal_description hexagonal
_exptl_crystal_F_000 436
_exptl_crystal_size_max 0.250
_exptl_crystal_size_mid 0.160
_exptl_crystal_size_min 0.120
_refine_diff_density_max 0.727
_refine_diff_density_min -0.452
_refine_diff_density_rms 0.099
_refine_ls_extinction_method none
_refine_ls_goodness_of_fit_ref 1.086
_refine_ls_hydrogen_treatment mixed
_refine_ls_matrix_type full
_refine_ls_number_parameters 120
_refine_ls_number_reflns 1386
_refine_ls_number_restraints 0
_refine_ls_restrained_S_all 1.086
_refine_ls_R_factor_all 0.0367
_refine_ls_R_factor_gt 0.0261
_refine_ls_shift/su_max 0.000
_refine_ls_shift/su_mean 0.000
_refine_ls_structure_factor_coef Fsqd
_refine_ls_weighting_details 'w=1/[\s^2^(Fo^2^)+1.9503P] where P=(Fo^2^+2Fc^2^)/3'
_refine_ls_weighting_scheme calc
_refine_ls_wR_factor_gt 0.0540
_refine_ls_wR_factor_ref 0.0601
_reflns_Friedel_coverage 0.000
_reflns_number_gt 1129
_reflns_number_total 1386
_reflns_threshold_expression 'I > 2\s(I)'
_cod_data_source_file d2dt00707j2.cif
_cod_data_source_block Complex
_cod_original_sg_symbol_H-M 'P 21/c'
_cod_database_code 7710017
_shelx_shelxl_version_number 2018/3
_shelx_space_group_comment
;
The symmetry employed for this shelxl refinement is uniquely defined
by the following loop, which should always be used as a source of
symmetry information in preference to the above space-group names.
They are only intended as comments.
;
_shelx_estimated_absorpt_t_min 0.718
_shelx_estimated_absorpt_t_max 0.848

loop_
_space_group_symop_operation_xyz
'x, y, z'
'-x, y+1/2, -z+1/2'
'-x, -y, -z'
'x, -y-1/2, z-1/2'

loop_
_atom_site_label
_atom_site_type_symbol
_atom_site_fract_x
_atom_site_fract_y
_atom_site_fract_z
_atom_site_U_iso_or_equiv
_atom_site_adp_type
_atom_site_occupancy
_atom_site_site_symmetry_order
_atom_site_calc_flag
_atom_site_refinement_flags_posn
_atom_site_refinement_flags_adp
_atom_site_refinement_flags_occupancy
_atom_site_disorder_assembly
_atom_site_disorder_group
Cd Cd 0.500000 0.500000 0.500000 0.00975(12) Uani 1 2 d S . P . .
O1 O 0.58484(18) 0.7544(5) 0.4067(2) 0.0125(6) Uani 1 1 d . . . . .
N1 N 0.6705(2) 0.3828(6) 0.5774(3) 0.0121(7) Uani 1 1 d . . . . .
C1 C 0.7117(3) 0.2005(7) 0.6561(3) 0.0145(8) Uani 1 1 d . . . . .
H1 H 0.667996 0.093526 0.680954 0.017 Uiso 1 1 calc R U . . .
C2 C 0.8188(3) 0.1611(7) 0.7041(3) 0.0175(9) Uani 1 1 d . . . . .
H2 H 0.845284 0.031943 0.760098 0.021 Uiso 1 1 calc R U . . .
C3 C 0.8832(3) 0.3162(7) 0.6670(3) 0.0157(8) Uani 1 1 d . . . . .
H3 H 0.954227 0.293371 0.698243 0.019 Uiso 1 1 calc R U . . .
C4 C 0.8425(3) 0.5111(8) 0.5814(3) 0.0136(7) Uani 1 1 d . . . . .
C5 C 0.9042(3) 0.6738(7) 0.5373(3) 0.0163(9) Uani 1 1 d . . . . .
H5 H 0.975659 0.659396 0.566144 0.020 Uiso 1 1 calc R U . . .
C6 C 0.8585(3) 0.8537(7) 0.4517(3) 0.0176(9) Uani 1 1 d . . . . .
H6 H 0.899636 0.959996 0.422357 0.021 Uiso 1 1 calc R U . . .
C7 C 0.7512(3) 0.8810(7) 0.4074(3) 0.0154(8) Uani 1 1 d . . . . .
H7 H 0.722955 1.004627 0.348896 0.018 Uiso 1 1 calc R U . . .
C8 C 0.6857(3) 0.7299(7) 0.4479(3) 0.0103(8) Uani 1 1 d . . . . .
C9 C 0.7335(3) 0.5381(7) 0.5374(3) 0.0114(8) Uani 1 1 d . . . . .
OW1 O 0.4834(2) 0.1969(5) 0.3451(2) 0.0184(6) Uani 1 1 d . . . . .
H1W H 0.464(3) 0.214(8) 0.267(4) 0.027(13) Uiso 1 1 d . . . . .
H2W H 0.517200 0.053500 0.357400 0.11(3) Uiso 1 1 d . . . . .

loop_
_atom_site_aniso_label
_atom_site_aniso_U_11
_atom_site_aniso_U_22
_atom_site_aniso_U_33
_atom_site_aniso_U_23
_atom_site_aniso_U_13
_atom_site_aniso_U_12
Cd 0.01016(19) 0.00975(19) 0.00863(19) 0.00037(17) 0.00190(14) -0.00035(18)
O1 0.0117(13) 0.0118(13) 0.0128(13) 0.0039(11) 0.0021(11) 0.0019(11)
N1 0.0143(16) 0.0098(15) 0.0108(16) -0.0022(13) 0.0021(13) -0.0013(14)
C1 0.017(2) 0.0137(19) 0.0117(19) -0.0004(16) 0.0028(16) -0.0006(16)
C2 0.023(2) 0.010(2) 0.015(2) 0.0012(16) -0.0009(17) 0.0049(17)
C3 0.012(2) 0.018(2) 0.015(2) -0.0024(16) 0.0006(16) 0.0028(16)
C4 0.0141(17) 0.0151(18) 0.0096(17) -0.0052(17) 0.0009(14) 0.0015(18)
C5 0.011(2) 0.020(2) 0.017(2) -0.0044(17) 0.0025(16) 0.0000(16)
C6 0.019(2) 0.021(2) 0.016(2) -0.0035(17) 0.0089(17) -0.0050(18)
C7 0.019(2) 0.0134(19) 0.012(2) 0.0026(16) 0.0027(17) -0.0016(17)
C8 0.0121(19) 0.0088(18) 0.0093(18) -0.0007(15) 0.0023(15) 0.0013(15)
C9 0.0155(18) 0.011(2) 0.0079(17) -0.0028(15) 0.0037(14) -0.0001(16)
OW1 0.0296(17) 0.0146(15) 0.0079(14) -0.0016(11) 0.0014(12) 0.0031(13)

loop_
_atom_type_symbol
_atom_type_description
_atom_type_scat_dispersion_real
_atom_type_scat_dispersion_imag
_atom_type_scat_source
C C 0.0033 0.0016 'International Tables Vol C Tables 4.2.6.8 and 6.1.1.4'
H H 0.0000 0.0000 'International Tables Vol C Tables 4.2.6.8 and 6.1.1.4'
N N 0.0061 0.0033 'International Tables Vol C Tables 4.2.6.8 and 6.1.1.4'
O O 0.0106 0.0060 'International Tables Vol C Tables 4.2.6.8 and 6.1.1.4'
Cd Cd -0.8075 1.2024 'International Tables Vol C Tables 4.2.6.8 and 6.1.1.4'

loop_
_geom_angle_atom_site_label_1
_geom_angle_atom_site_label_2
_geom_angle_atom_site_label_3
_geom_angle
_geom_angle_site_symmetry_1
_geom_angle_site_symmetry_3
_geom_angle_publ_flag
O1 Cd O1 180.0 3_666 . ?
O1 Cd N1 105.32(10) 3_666 . ?
O1 Cd N1 74.68(10) . . ?
O1 Cd N1 74.68(10) 3_666 3_666 ?
O1 Cd N1 105.32(10) . 3_666 ?
N1 Cd N1 180.0 . 3_666 ?
O1 Cd OW1 89.96(9) 3_666 3_666 ?
O1 Cd OW1 90.04(9) . 3_666 ?
N1 Cd OW1 92.82(10) . 3_666 ?
N1 Cd OW1 87.18(10) 3_666 3_666 ?
O1 Cd OW1 90.04(9) 3_666 . ?
O1 Cd OW1 89.96(9) . . ?
N1 Cd OW1 87.18(10) . . ?
N1 Cd OW1 92.82(10) 3_666 . ?
OW1 Cd OW1 180.0 3_666 . ?
C8 O1 Cd 114.1(2) . . ?
C1 N1 C9 119.4(3) . . ?
C1 N1 Cd 128.6(3) . . ?
C9 N1 Cd 112.0(2) . . ?
N1 C1 C2 122.9(4) . . ?
N1 C1 H1 118.6 . . ?
C2 C1 H1 118.6 . . ?
C3 C2 C1 118.8(4) . . ?
C3 C2 H2 120.6 . . ?
C1 C2 H2 120.6 . . ?
C2 C3 C4 120.3(4) . . ?
C2 C3 H3 119.8 . . ?
C4 C3 H3 119.8 . . ?
C5 C4 C3 123.2(3) . . ?
C5 C4 C9 119.4(3) . . ?
C3 C4 C9 117.4(3) . . ?
C6 C5 C4 119.6(4) . . ?
C6 C5 H5 120.2 . . ?
C4 C5 H5 120.2 . . ?
C5 C6 C7 121.4(4) . . ?
C5 C6 H6 119.3 . . ?
C7 C6 H6 119.3 . . ?
C8 C7 C6 122.1(4) . . ?
C8 C7 H7 118.9 . . ?
C6 C7 H7 118.9 . . ?
O1 C8 C7 122.5(3) . . ?
O1 C8 C9 120.8(3) . . ?
C7 C8 C9 116.7(3) . . ?
N1 C9 C4 121.3(3) . . ?
N1 C9 C8 118.0(3) . . ?
C4 C9 C8 120.7(3) . . ?
Cd OW1 H1W 130(3) . . ?
Cd OW1 H2W 123.5(2) . . ?
H1W OW1 H2W 104(3) . . ?

loop_
_geom_bond_atom_site_label_1
_geom_bond_atom_site_label_2
_geom_bond_distance
_geom_bond_site_symmetry_2
_geom_bond_publ_flag
Cd O1 2.253(2) 3_666 ?
Cd O1 2.253(2) . ?
Cd N1 2.302(3) . ?
Cd N1 2.302(3) 3_666 ?
Cd OW1 2.349(3) 3_666 ?
Cd OW1 2.349(3) . ?
O1 C8 1.316(4) . ?
N1 C1 1.321(5) . ?
N1 C9 1.369(5) . ?
C1 C2 1.408(5) . ?
C1 H1 0.9300 . ?
C2 C3 1.366(5) . ?
C2 H2 0.9300 . ?
C3 C4 1.413(5) . ?
C3 H3 0.9300 . ?
C4 C5 1.405(5) . ?
C4 C9 1.422(5) . ?
C5 C6 1.369(5) . ?
C5 H5 0.9300 . ?
C6 C7 1.400(5) . ?
C6 H6 0.9300 . ?
C7 C8 1.384(5) . ?
C7 H7 0.9300 . ?
C8 C9 1.445(5) . ?
OW1 H1W 0.85(4) . ?
OW1 H2W 0.880(3) . ?
